data_1554393
loop_
_publ_author_name
'Wu, Qiang'
'Pan, Le'
'Du, Guangming'
'Zhang, Chi'
'Wang, Dawei'

_publ_section_title
;
 Preparation of pyridyltriazole ruthenium complexes as effective catalysts
 for the selective alkylation and one-pot C--H hydroxylation of 2-oxindole
 with alcohols and mechanism exploration
;
_journal_issue 18
_journal_name_full 'Organic Chemistry Frontiers'
_journal_page_first 2668
_journal_paper_doi 10.1039/C8QO00725J
_journal_volume 5
_journal_year 2018
_chemical_formula_moiety 'C21 H22 Cl N4 Ru, F6 P, C H2 Cl2'
_chemical_formula_sum 'C22 H24 Cl3 F6 N4 P Ru'
_chemical_formula_weight 696.84
_space_group_crystal_system monoclinic
_space_group_IT_number 14
_space_group_name_Hall '-P 2yn'
_space_group_name_H-M_alt 'P 1 21/n 1'
_atom_sites_solution_hydrogens geom
_atom_sites_solution_primary dual
_audit_creation_date 2017-08-22
_audit_creation_method
;
Olex2 1.2-beta
(compiled 2016.09.09 svn.r3337 for OlexSys, GUI svn.r5227)
;
_audit_update_record
;
2018-06-04 deposited with the CCDC.
2018-08-07 downloaded from the CCDC.
;
_cell_angle_alpha 90
_cell_angle_beta 95.159(2)
_cell_angle_gamma 90
_cell_formula_units_Z 4
_cell_length_a 8.1716(4)
_cell_length_b 30.1115(13)
_cell_length_c 10.9853(5)
_cell_measurement_reflns_used 9887
_cell_measurement_temperature 100
_cell_measurement_theta_max 26.410
_cell_measurement_theta_min 3.058
_cell_volume 2692.1(2)
_computing_cell_refinement 'SAINT v8.37A (Bruker, 2015)'
_computing_data_reduction 'SAINT v8.37A (Bruker, 2015)'
_computing_molecular_graphics 'Olex2 (Dolomanov et al., 2009)'
_computing_publication_material 'Olex2 (Dolomanov et al., 2009)'
_computing_structure_refinement 'ShelXL (Sheldrick, 2015)'
_computing_structure_solution 'ShelXT (Sheldrick, 2015)'
_diffrn_ambient_temperature 100
_diffrn_measured_fraction_theta_full 0.994
_diffrn_measured_fraction_theta_max 0.993
_diffrn_measurement_device_type 'Bruker P4'
_diffrn_radiation_type MoK\a
_diffrn_radiation_wavelength 0.71075
_diffrn_reflns_av_R_equivalents 0.0283
_diffrn_reflns_av_unetI/netI 0.0188
_diffrn_reflns_Laue_measured_fraction_full 0.994
_diffrn_reflns_Laue_measured_fraction_max 0.993
_diffrn_reflns_limit_h_max 10
_diffrn_reflns_limit_h_min -10
_diffrn_reflns_limit_k_max 37
_diffrn_reflns_limit_k_min -37
_diffrn_reflns_limit_l_max 13
_diffrn_reflns_limit_l_min -13
_diffrn_reflns_number 30775
_diffrn_reflns_point_group_measured_fraction_full 0.994
_diffrn_reflns_point_group_measured_fraction_max 0.993
_diffrn_reflns_theta_full 25.242
_diffrn_reflns_theta_max 26.413
_diffrn_reflns_theta_min 2.982
_exptl_absorpt_coefficient_mu 1.001
_exptl_absorpt_correction_T_max 0.7454
_exptl_absorpt_correction_T_min 0.6661
_exptl_absorpt_correction_type multi-scan
_exptl_absorpt_process_details
;
SADABS-2014/5 (Bruker,2014/5) was used for absorption correction.
wR2(int) was 0.0624 before and 0.0476 after correction.
The Ratio of minimum to maximum transmission is 0.8936.
The \l/2 correction factor is 0.00150.
;
_exptl_crystal_colour colourless
_exptl_crystal_colour_primary colourless
_exptl_crystal_density_diffrn 1.719
_exptl_crystal_description block
_exptl_crystal_F_000 1392
_refine_diff_density_max 1.247
_refine_diff_density_min -1.152
_refine_diff_density_rms 0.100
_refine_ls_extinction_method none
_refine_ls_goodness_of_fit_ref 1.266
_refine_ls_hydrogen_treatment constr
_refine_ls_matrix_type full
_refine_ls_number_parameters 392
_refine_ls_number_reflns 5494
_refine_ls_number_restraints 198
_refine_ls_restrained_S_all 1.304
_refine_ls_R_factor_all 0.0490
_refine_ls_R_factor_gt 0.0457
_refine_ls_shift/su_max 0.001
_refine_ls_shift/su_mean 0.000
_refine_ls_structure_factor_coef Fsqd
_refine_ls_weighting_details 'w=1/[\s^2^(Fo^2^)+(0.0123P)^2^+11.7502P] where P=(Fo^2^+2Fc^2^)/3'
_refine_ls_weighting_scheme calc
_refine_ls_wR_factor_gt 0.0973
_refine_ls_wR_factor_ref 0.0986
_reflns_Friedel_coverage 0.000
_reflns_number_gt 5165
_reflns_number_total 5494
_reflns_threshold_expression 'I > 2\s(I)'
_cod_data_source_file c8qo00725j2.cif
_cod_data_source_block mo_ybb1_0m
_cod_database_code 1554393
_shelx_space_group_comment
;
The symmetry employed for this shelxl refinement is uniquely defined
by the following loop, which should always be used as a source of
symmetry information in preference to the above space-group names.
They are only intended as comments.
;
_olex2_refinement_description
;
1. Fixed Uiso
 At 1.2 times of:
  All C(H) groups, All C(H,H) groups
 At 1.5 times of:
  All C(H,H,H) groups
2. Uiso/Uaniso restraints and constraints
Uanis(F6) \\sim Ueq, Uanis(F5A) \\sim Ueq, Uanis(F3) \\sim Ueq, Uanis(F1A)
\\sim Ueq, Uanis(F2A) \\sim Ueq, Uanis(F4A) \\sim Ueq, Uanis(F6A) \\sim Ueq,
Uanis(F1) \\sim Ueq, Uanis(F2) \\sim Ueq, Uanis(F4) \\sim Ueq, Uanis(F5) \\sim
Ueq, Uanis(F3A) \\sim Ueq: with sigma of 0.005 and sigma for terminal atoms of
0.01
3. Rigid body (RIGU) restrains
 P1, F1, F2, F3, F4, F5, F6
 with sigma for 1-2 distances of 0.004 and sigma for 1-3 distances of 0.004
 P1, F1, F1A, F2, F2A, F3, F3A, F4, F4A, F5, F5A, F6, F6A
 with sigma for 1-2 distances of 0.004 and sigma for 1-3 distances of 0.004
4. Others
 Sof(F1A)=Sof(F2A)=Sof(F3A)=Sof(F4A)=Sof(F5A)=Sof(F6A)=1-FVAR(1)
 Sof(F1)=Sof(F2)=Sof(F3)=Sof(F4)=Sof(F5)=Sof(F6)=FVAR(1)
5.a Ternary CH refined with riding coordinates:
 C19(H19)
5.b Secondary CH2 refined with riding coordinates:
 C22(H22A,H22B)
5.c Aromatic/amide H refined with riding coordinates:
 C2(H2), C3(H3), C4(H4), C5(H5), C8(H8), C9(H9), C10(H10), C11(H11), C13(H13),
 C14(H14), C16(H16), C17(H17)
5.d Idealised Me refined as rotating group:
 C18(H18A,H18B,H18C), C20(H20A,H20B,H20C), C21(H21A,H21B,H21C)
;
_shelx_shelxl_version_number 2016/6
_olex2_submission_special_instructions 'No special instructions were received'

loop_
_space_group_symop_operation_xyz
'x, y, z'
'-x+1/2, y+1/2, -z+1/2'
'-x, -y, -z'
'x-1/2, -y-1/2, z-1/2'

loop_
_atom_site_label
_atom_site_type_symbol
_atom_site_fract_x
_atom_site_fract_y
_atom_site_fract_z
_atom_site_U_iso_or_equiv
_atom_site_adp_type
_atom_site_occupancy
_atom_site_site_symmetry_order
_atom_site_calc_flag
_atom_site_refinement_flags_posn
_atom_site_refinement_flags_adp
_atom_site_refinement_flags_occupancy
_atom_site_disorder_assembly
_atom_site_disorder_group
Ru1 Ru 0.60642(4) 0.41553(2) 0.41260(3) 0.01326(9) Uani 1 1 d . . . . .
Cl1 Cl 0.76148(12) 0.44982(3) 0.58277(9) 0.0213(2) Uani 1 1 d . . . . .
N1 N 0.4520(4) 0.39485(10) 0.5373(3) 0.0151(6) Uani 1 1 d . . . . .
N2 N 0.5050(4) 0.36009(10) 0.6104(3) 0.0161(6) Uani 1 1 d . . . . .
N3 N 0.7151(4) 0.35734(10) 0.4851(3) 0.0166(6) Uani 1 1 d . . . . .
N4 N 0.3114(4) 0.40944(11) 0.5659(3) 0.0187(7) Uani 1 1 d . . . . .
C1 C 0.6501(5) 0.33873(13) 0.5811(4) 0.0182(8) Uani 1 1 d . . . . .
C2 C 0.8545(5) 0.33904(14) 0.4497(4) 0.0245(9) Uani 1 1 d . . . . .
H2 H 0.902700 0.351643 0.382149 0.029 Uiso 1 1 calc R . . . .
C3 C 0.9292(6) 0.30285(15) 0.5079(4) 0.0304(10) Uani 1 1 d . . . . .
H3 H 1.026233 0.290441 0.480361 0.037 Uiso 1 1 calc R . . . .
C4 C 0.8599(6) 0.28498(15) 0.6073(5) 0.0336(11) Uani 1 1 d . . . . .
H4 H 0.910571 0.260399 0.649736 0.040 Uiso 1 1 calc R . . . .
C5 C 0.7171(5) 0.30282(14) 0.6449(4) 0.0262(9) Uani 1 1 d . . . . .
H5 H 0.667034 0.290724 0.712250 0.031 Uiso 1 1 calc R . . . .
C6 C 0.3895(5) 0.35211(12) 0.6919(3) 0.0171(8) Uani 1 1 d . . . . .
C7 C 0.2671(5) 0.38363(13) 0.6610(3) 0.0170(8) Uani 1 1 d . . . . .
C8 C 0.1240(5) 0.38583(14) 0.7215(4) 0.0237(9) Uani 1 1 d . . . . .
H8 H 0.039578 0.406770 0.699280 0.028 Uiso 1 1 calc R . . . .
C9 C 0.1122(6) 0.35609(16) 0.8148(4) 0.0287(10) Uani 1 1 d . . . . .
H9 H 0.017533 0.356563 0.859056 0.034 Uiso 1 1 calc R . . . .
C10 C 0.2371(6) 0.32484(15) 0.8468(4) 0.0314(10) Uani 1 1 d . . . . .
H10 H 0.223318 0.304886 0.912077 0.038 Uiso 1 1 calc R . . . .
C11 C 0.3773(6) 0.32199(14) 0.7878(4) 0.0261(9) Uani 1 1 d . . . . .
H11 H 0.461049 0.300918 0.810477 0.031 Uiso 1 1 calc R . . . .
C12 C 0.4186(5) 0.40984(13) 0.2579(3) 0.0173(8) Uani 1 1 d . . . . .
C13 C 0.4199(5) 0.45445(13) 0.3045(3) 0.0175(8) Uani 1 1 d . . . . .
H13 H 0.320288 0.467325 0.325981 0.021 Uiso 1 1 calc R . . . .
C14 C 0.5646(5) 0.47915(13) 0.3188(3) 0.0194(8) Uani 1 1 d . . . . .
H14 H 0.562539 0.508164 0.352636 0.023 Uiso 1 1 calc R . . . .
C15 C 0.7166(5) 0.46162(13) 0.2834(4) 0.0206(8) Uani 1 1 d . . . . .
C16 C 0.7151(5) 0.41871(14) 0.2359(3) 0.0203(8) Uani 1 1 d . . . . .
H16 H 0.813743 0.406638 0.210279 0.024 Uiso 1 1 calc R . . . .
C17 C 0.5686(5) 0.39230(13) 0.2247(3) 0.0185(8) Uani 1 1 d . . . . .
H17 H 0.572404 0.362756 0.194717 0.022 Uiso 1 1 calc R . . . .
C18 C 0.8714(6) 0.48819(16) 0.3023(5) 0.0342(11) Uani 1 1 d . . . . .
H18A H 0.868264 0.506641 0.375588 0.051 Uiso 1 1 calc GR . . . .
H18B H 0.881379 0.507274 0.231121 0.051 Uiso 1 1 calc GR . . . .
H18C H 0.965855 0.468077 0.312681 0.051 Uiso 1 1 calc GR . . . .
C19 C 0.2594(5) 0.38386(14) 0.2479(4) 0.0229(8) Uani 1 1 d . . . . .
H19 H 0.193409 0.394033 0.315017 0.028 Uiso 1 1 calc R . . . .
C20 C 0.2840(6) 0.33415(16) 0.2614(6) 0.0428(13) Uani 1 1 d . . . . .
H20A H 0.340096 0.322875 0.192531 0.064 Uiso 1 1 calc GR . . . .
H20B H 0.176981 0.319552 0.262468 0.064 Uiso 1 1 calc GR . . . .
H20C H 0.350946 0.327877 0.338066 0.064 Uiso 1 1 calc GR . . . .
C21 C 0.1646(6) 0.39604(18) 0.1265(4) 0.0356(11) Uani 1 1 d . . . . .
H21A H 0.142127 0.428012 0.124728 0.053 Uiso 1 1 calc GR . . . .
H21B H 0.060635 0.379648 0.117678 0.053 Uiso 1 1 calc GR . . . .
H21C H 0.230217 0.388283 0.059179 0.053 Uiso 1 1 calc GR . . . .
P1 P 0.30274(14) 0.21216(4) 0.55370(10) 0.0242(2) Uani 1 1 d . U . . .
F1 F 0.4955(13) 0.2127(5) 0.5467(10) 0.050(2) Uani 0.579(13) 1 d . U P A 1
F1A F 0.475(2) 0.2159(7) 0.5052(15) 0.060(4) Uani 0.421(13) 1 d . U P A 2
F2 F 0.1291(14) 0.2117(4) 0.5988(13) 0.088(3) Uani 0.579(13) 1 d . U P A 1
F2A F 0.1053(13) 0.2057(4) 0.5503(10) 0.040(2) Uani 0.421(13) 1 d . U P A 2
F3 F 0.3046(9) 0.2664(2) 0.5495(8) 0.0432(18) Uani 0.579(13) 1 d . U P A 1
F3A F 0.2926(15) 0.2578(4) 0.6087(13) 0.060(3) Uani 0.421(13) 1 d . U P A 2
F4 F 0.3138(8) 0.1604(2) 0.5660(10) 0.053(2) Uani 0.579(13) 1 d . U P A 1
F4A F 0.2932(13) 0.1635(3) 0.4850(14) 0.060(3) Uani 0.421(13) 1 d . U P A 2
F5 F 0.2705(15) 0.2114(4) 0.4169(8) 0.093(3) Uani 0.579(13) 1 d . U P A 1
F5A F 0.2353(14) 0.2340(4) 0.4214(10) 0.059(3) Uani 0.421(13) 1 d . U P A 2
F6 F 0.3655(16) 0.2152(4) 0.6966(7) 0.106(3) Uani 0.579(13) 1 d . U P A 1
F6A F 0.3357(12) 0.1859(5) 0.6748(10) 0.068(4) Uani 0.421(13) 1 d . U P A 2
Cl3 Cl -0.02131(19) 0.05726(6) 0.42141(14) 0.0538(4) Uani 1 1 d . . . . .
Cl4 Cl 0.3237(2) 0.03248(7) 0.44599(15) 0.0663(5) Uani 1 1 d . . . . .
C22 C 0.1765(8) 0.0720(2) 0.3901(5) 0.0521(15) Uani 1 1 d . . . . .
H22A H 0.204640 0.101226 0.427763 0.063 Uiso 1 1 calc R . . . .
H22B H 0.179891 0.075043 0.300611 0.063 Uiso 1 1 calc R . . . .

loop_
_atom_site_aniso_label
_atom_site_aniso_U_11
_atom_site_aniso_U_22
_atom_site_aniso_U_33
_atom_site_aniso_U_23
_atom_site_aniso_U_13
_atom_site_aniso_U_12
Ru1 0.01377(15) 0.01158(14) 0.01466(15) 0.00051(11) 0.00253(10) 0.00175(11)
Cl1 0.0232(5) 0.0203(5) 0.0195(5) -0.0036(4) -0.0032(4) 0.0012(4)
N1 0.0144(15) 0.0142(15) 0.0170(15) 0.0034(12) 0.0035(12) 0.0046(12)
N2 0.0182(16) 0.0129(15) 0.0173(16) 0.0030(12) 0.0027(13) 0.0028(12)
N3 0.0181(16) 0.0122(15) 0.0195(16) -0.0016(12) 0.0012(13) 0.0033(12)
N4 0.0163(16) 0.0207(17) 0.0193(16) 0.0017(13) 0.0029(13) 0.0026(13)
C1 0.0183(19) 0.0146(18) 0.0210(19) -0.0047(15) -0.0009(15) 0.0024(15)
C2 0.022(2) 0.022(2) 0.030(2) 0.0021(17) 0.0084(17) 0.0077(17)
C3 0.028(2) 0.023(2) 0.041(3) 0.0021(19) 0.006(2) 0.0127(18)
C4 0.033(3) 0.022(2) 0.046(3) 0.006(2) 0.003(2) 0.0141(19)
C5 0.029(2) 0.019(2) 0.031(2) 0.0081(17) 0.0034(18) 0.0049(17)
C6 0.0221(19) 0.0149(18) 0.0143(18) -0.0011(14) 0.0021(15) -0.0028(15)
C7 0.0186(18) 0.0171(18) 0.0154(18) -0.0008(14) 0.0017(15) -0.0030(15)
C8 0.020(2) 0.027(2) 0.025(2) -0.0007(17) 0.0048(16) -0.0005(17)
C9 0.030(2) 0.035(2) 0.023(2) -0.0008(18) 0.0104(18) -0.0071(19)
C10 0.047(3) 0.028(2) 0.021(2) 0.0067(18) 0.011(2) -0.005(2)
C11 0.038(2) 0.023(2) 0.018(2) 0.0041(16) 0.0063(18) 0.0008(18)
C12 0.0186(18) 0.0196(19) 0.0132(17) 0.0023(14) -0.0011(14) -0.0006(15)
C13 0.0199(19) 0.0170(19) 0.0154(18) 0.0048(14) 0.0005(15) 0.0055(15)
C14 0.031(2) 0.0109(18) 0.0165(18) 0.0024(14) -0.0002(16) 0.0006(15)
C15 0.025(2) 0.020(2) 0.0162(19) 0.0053(15) 0.0028(15) -0.0080(16)
C16 0.0208(19) 0.026(2) 0.0150(18) 0.0026(16) 0.0067(15) 0.0012(17)
C17 0.022(2) 0.0183(19) 0.0151(18) -0.0021(14) 0.0038(15) -0.0016(15)
C18 0.030(2) 0.033(3) 0.041(3) -0.002(2) 0.010(2) -0.014(2)
C19 0.020(2) 0.025(2) 0.024(2) -0.0024(17) 0.0007(16) -0.0016(16)
C20 0.036(3) 0.026(3) 0.066(4) 0.004(2) 0.000(3) -0.012(2)
C21 0.026(2) 0.050(3) 0.028(2) -0.002(2) -0.0064(19) -0.006(2)
P1 0.0253(6) 0.0221(5) 0.0262(6) 0.0021(4) 0.0073(4) 0.0075(4)
F1 0.028(3) 0.049(4) 0.074(6) 0.017(4) 0.001(3) -0.005(3)
F1A 0.044(5) 0.058(6) 0.084(8) -0.003(6) 0.038(5) 0.003(5)
F2 0.065(5) 0.064(5) 0.147(8) 0.042(6) 0.073(5) 0.033(4)
F2A 0.018(3) 0.047(5) 0.053(5) -0.015(4) -0.010(3) 0.010(3)
F3 0.050(3) 0.024(3) 0.055(4) 0.001(3) 0.002(3) 0.006(2)
F3A 0.069(5) 0.041(5) 0.067(6) -0.033(5) 0.000(5) 0.007(4)
F4 0.039(3) 0.024(3) 0.099(6) 0.006(3) 0.017(4) 0.006(2)
F4A 0.057(5) 0.033(4) 0.096(7) -0.024(5) 0.029(5) 0.001(3)
F5 0.134(7) 0.100(7) 0.036(3) -0.012(4) -0.029(4) 0.007(6)
F5A 0.076(6) 0.058(6) 0.039(4) 0.008(4) -0.009(4) 0.013(5)
F6 0.179(7) 0.093(6) 0.040(3) 0.001(4) -0.015(4) 0.024(6)
F6A 0.055(5) 0.091(7) 0.055(5) 0.046(5) -0.004(4) -0.003(5)
Cl3 0.0498(8) 0.0657(10) 0.0445(8) -0.0157(7) -0.0045(6) 0.0163(7)
Cl4 0.0468(8) 0.1033(14) 0.0477(9) -0.0141(9) -0.0019(7) 0.0206(9)
C22 0.074(4) 0.047(3) 0.036(3) 0.000(2) 0.012(3) 0.006(3)

loop_
_atom_type_symbol
_atom_type_description
_atom_type_scat_dispersion_real
_atom_type_scat_dispersion_imag
_atom_type_scat_source
C C 0.0030 0.0020 'International Tables Vol C Tables 4.2.6.8 and 6.1.1.4'
H H 0.0000 0.0000 'International Tables Vol C Tables 4.2.6.8 and 6.1.1.4'
Cl Cl 0.1480 0.1590 'International Tables Vol C Tables 4.2.6.8 and 6.1.1.4'
F F 0.0171 0.0103 'International Tables Vol C Tables 4.2.6.8 and 6.1.1.4'
N N 0.0060 0.0030 'International Tables Vol C Tables 4.2.6.8 and 6.1.1.4'
P P 0.1023 0.0942 'International Tables Vol C Tables 4.2.6.8 and 6.1.1.4'
Ru Ru -1.2590 0.8360 'International Tables Vol C Tables 4.2.6.8 and 6.1.1.4'

loop_
_geom_angle_atom_site_label_1
_geom_angle_atom_site_label_2
_geom_angle_atom_site_label_3
_geom_angle
N1 Ru1 Cl1 85.62(9)
N1 Ru1 N3 75.86(12)
N1 Ru1 C12 93.69(13)
N1 Ru1 C13 94.87(13)
N1 Ru1 C14 120.22(14)
N1 Ru1 C15 157.73(14)
N1 Ru1 C16 157.63(14)
N1 Ru1 C17 119.66(14)
N3 Ru1 Cl1 83.52(9)
N3 Ru1 C12 118.29(13)
N3 Ru1 C13 155.24(14)
N3 Ru1 C14 163.14(14)
N3 Ru1 C15 125.59(14)
N3 Ru1 C16 100.41(14)
N3 Ru1 C17 96.39(14)
C12 Ru1 Cl1 157.37(11)
C12 Ru1 C15 81.36(14)
C12 Ru1 C16 68.31(14)
C13 Ru1 Cl1 119.12(11)
C13 Ru1 C12 38.33(14)
C13 Ru1 C14 37.17(15)
C13 Ru1 C15 67.84(15)
C13 Ru1 C16 79.35(15)
C14 Ru1 Cl1 92.26(11)
C14 Ru1 C12 68.55(14)
C14 Ru1 C15 37.88(15)
C14 Ru1 C16 66.81(15)
C15 Ru1 Cl1 90.73(11)
C16 Ru1 Cl1 116.17(11)
C16 Ru1 C15 36.58(15)
C17 Ru1 Cl1 154.05(11)
C17 Ru1 C12 37.73(14)
C17 Ru1 C13 67.94(14)
C17 Ru1 C14 80.32(15)
C17 Ru1 C15 68.14(14)
C17 Ru1 C16 38.16(14)
N2 N1 Ru1 116.5(2)
N4 N1 Ru1 132.4(2)
N4 N1 N2 111.0(3)
N1 N2 C1 116.3(3)
N1 N2 C6 108.4(3)
C6 N2 C1 135.0(3)
C1 N3 Ru1 117.6(2)
C1 N3 C2 117.2(3)
C2 N3 Ru1 124.9(3)
N1 N4 C7 107.0(3)
N3 C1 N2 112.8(3)
N3 C1 C5 124.0(4)
C5 C1 N2 123.1(4)
N3 C2 H2 118.7
N3 C2 C3 122.5(4)
C3 C2 H2 118.7
C2 C3 H3 120.7
C2 C3 C4 118.5(4)
C4 C3 H3 120.7
C3 C4 H4 119.9
C5 C4 C3 120.1(4)
C5 C4 H4 119.9
C1 C5 C4 117.5(4)
C1 C5 H5 121.2
C4 C5 H5 121.2
N2 C6 C7 103.9(3)
N2 C6 C11 134.4(4)
C7 C6 C11 121.7(4)
N4 C7 C6 109.7(3)
N4 C7 C8 128.5(4)
C6 C7 C8 121.8(4)
C7 C8 H8 121.9
C9 C8 C7 116.3(4)
C9 C8 H8 121.9
C8 C9 H9 119.2
C8 C9 C10 121.7(4)
C10 C9 H9 119.2
C9 C10 H10 118.6
C11 C10 C9 122.8(4)
C11 C10 H10 118.6
C6 C11 H11 122.1
C10 C11 C6 115.8(4)
C10 C11 H11 122.1
C13 C12 Ru1 70.6(2)
C13 C12 C19 119.2(3)
C17 C12 Ru1 70.5(2)
C17 C12 C13 117.6(3)
C17 C12 C19 123.2(4)
C19 C12 Ru1 129.3(3)
Ru1 C13 H13 130.9
C12 C13 Ru1 71.0(2)
C12 C13 H13 119.4
C14 C13 Ru1 71.4(2)
C14 C13 C12 121.2(4)
C14 C13 H13 119.4
Ru1 C14 H14 128.9
C13 C14 Ru1 71.4(2)
C13 C14 H14 119.4
C13 C14 C15 121.3(4)
C15 C14 Ru1 72.7(2)
C15 C14 H14 119.4
C14 C15 Ru1 69.4(2)
C14 C15 C18 120.5(4)
C16 C15 Ru1 70.8(2)
C16 C15 C14 117.6(4)
C16 C15 C18 121.8(4)
C18 C15 Ru1 129.0(3)
Ru1 C16 H16 131.5
C15 C16 Ru1 72.6(2)
C15 C16 H16 119.1
C15 C16 C17 121.7(4)
C17 C16 Ru1 69.7(2)
C17 C16 H16 119.1
Ru1 C17 H17 128.6
C12 C17 Ru1 71.8(2)
C12 C17 C16 120.5(4)
C12 C17 H17 119.7
C16 C17 Ru1 72.2(2)
C16 C17 H17 119.7
C15 C18 H18A 109.5
C15 C18 H18B 109.5
C15 C18 H18C 109.5
H18A C18 H18B 109.5
H18A C18 H18C 109.5
H18B C18 H18C 109.5
C12 C19 H19 107.8
C12 C19 C20 113.4(4)
C12 C19 C21 107.7(4)
C20 C19 H19 107.8
C20 C19 C21 112.1(4)
C21 C19 H19 107.8
C19 C20 H20A 109.5
C19 C20 H20B 109.5
C19 C20 H20C 109.5
H20A C20 H20B 109.5
H20A C20 H20C 109.5
H20B C20 H20C 109.5
C19 C21 H21A 109.5
C19 C21 H21B 109.5
C19 C21 H21C 109.5
H21A C21 H21B 109.5
H21A C21 H21C 109.5
H21B C21 H21C 109.5
F1 P1 F3 88.6(6)
F1 P1 F6 79.4(7)
F1A P1 F2A 158.6(8)
F1A P1 F4A 85.1(8)
F1A P1 F5A 84.8(7)
F2 P1 F1 164.2(8)
F2 P1 F3 91.7(5)
F2 P1 F4 90.7(5)
F2 P1 F6 84.8(7)
F2A P1 F4A 82.9(6)
F2A P1 F5A 76.9(6)
F3A P1 F1A 98.9(9)
F3A P1 F2A 91.6(6)
F3A P1 F4A 173.4(6)
F3A P1 F5A 87.9(6)
F3A P1 F6A 97.7(7)
F4 P1 F1 88.0(5)
F4 P1 F3 175.1(4)
F4 P1 F6 87.8(5)
F5 P1 F1 92.1(6)
F5 P1 F2 103.7(8)
F5 P1 F3 89.3(5)
F5 P1 F4 94.3(5)
F5 P1 F6 171.2(7)
F5A P1 F4A 87.2(6)
F6 P1 F3 88.1(5)
F6A P1 F1A 103.8(7)
F6A P1 F2A 93.1(6)
F6A P1 F4A 86.4(6)
F6A P1 F5A 168.8(6)
Cl3 C22 Cl4 112.0(3)
Cl3 C22 H22A 109.2
Cl3 C22 H22B 109.2
Cl4 C22 H22A 109.2
Cl4 C22 H22B 109.2
H22A C22 H22B 107.9

loop_
_geom_bond_atom_site_label_1
_geom_bond_atom_site_label_2
_geom_bond_distance
Ru1 Cl1 2.3959(10)
Ru1 N1 2.042(3)
Ru1 N3 2.090(3)
Ru1 C12 2.192(4)
Ru1 C13 2.187(4)
Ru1 C14 2.187(4)
Ru1 C15 2.231(4)
Ru1 C16 2.208(4)
Ru1 C17 2.175(4)
N1 N2 1.366(4)
N1 N4 1.294(4)
N2 C1 1.412(5)
N2 C6 1.379(5)
N3 C1 1.345(5)
N3 C2 1.353(5)
N4 C7 1.376(5)
C1 C5 1.375(6)
C2 H2 0.9500
C2 C3 1.378(6)
C3 H3 0.9500
C3 C4 1.383(7)
C4 H4 0.9500
C4 C5 1.381(6)
C5 H5 0.9500
C6 C7 1.398(5)
C6 C11 1.400(5)
C7 C8 1.399(5)
C8 H8 0.9500
C8 C9 1.371(6)
C9 H9 0.9500
C9 C10 1.409(7)
C10 H10 0.9500
C10 C11 1.369(6)
C11 H11 0.9500
C12 C13 1.437(5)
C12 C17 1.412(5)
C12 C19 1.514(5)
C13 H13 0.9500
C13 C14 1.394(6)
C14 H14 0.9500
C14 C15 1.435(6)
C15 C16 1.393(6)
C15 C18 1.495(6)
C16 H16 0.9500
C16 C17 1.433(5)
C17 H17 0.9500
C18 H18A 0.9800
C18 H18B 0.9800
C18 H18C 0.9800
C19 H19 1.0000
C19 C20 1.516(6)
C19 C21 1.525(6)
C20 H20A 0.9800
C20 H20B 0.9800
C20 H20C 0.9800
C21 H21A 0.9800
C21 H21B 0.9800
C21 H21C 0.9800
P1 F1 1.584(11)
P1 F1A 1.555(15)
P1 F2 1.545(10)
P1 F2A 1.622(11)
P1 F3 1.635(6)
P1 F3A 1.505(10)
P1 F4 1.567(6)
P1 F4A 1.646(9)
P1 F5 1.502(8)
P1 F5A 1.645(10)
P1 F6 1.610(8)
P1 F6A 1.550(8)
Cl3 C22 1.741(7)
Cl4 C22 1.763(6)
C22 H22A 0.9900
C22 H22B 0.9900

loop_
_geom_torsion_atom_site_label_1
_geom_torsion_atom_site_label_2
_geom_torsion_atom_site_label_3
_geom_torsion_atom_site_label_4
_geom_torsion
Ru1 N1 N2 C1 -8.0(4)
Ru1 N1 N2 C6 177.3(2)
Ru1 N1 N4 C7 -177.2(3)
Ru1 N3 C1 N2 5.8(4)
Ru1 N3 C1 C5 -174.0(3)
Ru1 N3 C2 C3 174.0(3)
Ru1 C12 C13 C14 53.1(3)
Ru1 C12 C17 C16 -55.4(3)
Ru1 C12 C19 C20 -62.4(5)
Ru1 C12 C19 C21 172.9(3)
Ru1 C13 C14 C15 55.1(3)
Ru1 C14 C15 C16 53.6(3)
Ru1 C14 C15 C18 -124.0(4)
Ru1 C15 C16 C17 51.6(3)
Ru1 C16 C17 C12 55.2(3)
N1 N2 C1 N3 1.3(5)
N1 N2 C1 C5 -178.8(4)
N1 N2 C6 C7 0.6(4)
N1 N2 C6 C11 -178.8(4)
N1 N4 C7 C6 0.7(4)
N1 N4 C7 C8 -178.4(4)
N2 N1 N4 C7 -0.3(4)
N2 C1 C5 C4 -179.8(4)
N2 C6 C7 N4 -0.8(4)
N2 C6 C7 C8 178.4(4)
N2 C6 C11 C10 -179.2(4)
N3 C1 C5 C4 0.0(7)
N3 C2 C3 C4 -0.9(7)
N4 N1 N2 C1 174.6(3)
N4 N1 N2 C6 -0.2(4)
N4 C7 C8 C9 -179.3(4)
C1 N2 C6 C7 -172.8(4)
C1 N2 C6 C11 7.8(8)
C1 N3 C2 C3 0.0(6)
C2 N3 C1 N2 -179.8(3)
C2 N3 C1 C5 0.4(6)
C2 C3 C4 C5 1.3(7)
C3 C4 C5 C1 -0.8(7)
C6 N2 C1 N3 174.3(4)
C6 N2 C1 C5 -5.8(7)
C6 C7 C8 C9 1.5(6)
C7 C6 C11 C10 1.4(6)
C7 C8 C9 C10 -0.6(7)
C8 C9 C10 C11 0.1(7)
C9 C10 C11 C6 -0.4(7)
C11 C6 C7 N4 178.7(4)
C11 C6 C7 C8 -2.0(6)
C12 C13 C14 Ru1 -52.9(3)
C12 C13 C14 C15 2.3(6)
C13 C12 C17 Ru1 54.4(3)
C13 C12 C17 C16 -0.9(5)
C13 C12 C19 C20 -150.5(4)
C13 C12 C19 C21 84.8(4)
C13 C14 C15 Ru1 -54.5(3)
C13 C14 C15 C16 -0.9(6)
C13 C14 C15 C18 -178.5(4)
C14 C15 C16 Ru1 -52.9(3)
C14 C15 C16 C17 -1.3(6)
C15 C16 C17 Ru1 -52.9(3)
C15 C16 C17 C12 2.3(6)
C17 C12 C13 Ru1 -54.3(3)
C17 C12 C13 C14 -1.3(5)
C17 C12 C19 C20 28.8(6)
C17 C12 C19 C21 -95.9(5)
C18 C15 C16 Ru1 124.6(4)
C18 C15 C16 C17 176.2(4)
C19 C12 C13 Ru1 125.0(3)
C19 C12 C13 C14 178.0(3)
C19 C12 C17 Ru1 -124.9(4)
C19 C12 C17 C16 179.8(4)
